data_7130171
loop_
_publ_author_name
'Khamphaijun, Korawit'
'Namnouad, Phitawat'
'Docker, Andrew'
'Ruengsuk, Araya'
'Tantirungrotechai, Jonggol'
'D\'iaz-Torres, Ra\'ul'
'Harding, David J.'
'Bunchuay, Thanthapatra'

_publ_section_title
;
 Neutral Isocyanide-Templated Assembly of Pillar[5]arene [2] and
 [3]Pseudorotaxanes
;
_journal_name_full 'Chemical Communications'
_journal_paper_doi 10.1039/D2CC02255A
_journal_year 2022
_chemical_formula_moiety '2(C55 H70 O10), C12 H20 N2, 2[H2O]'
_chemical_formula_sum 'C122 H164 N2 O22'
_chemical_formula_weight 2010.54
_space_group_crystal_system triclinic
_space_group_IT_number 2
_space_group_name_Hall '-P 1'
_space_group_name_H-M_alt 'P -1'
_atom_sites_solution_hydrogens geom
_audit_creation_date 2022-02-16
_audit_creation_method
;
Olex2 1.5
(compiled 2021.12.09 svn.r5202d8cf for OlexSys, GUI svn.r6439)
;
_audit_update_record
;
2022-04-18 deposited with the CCDC.	2022-05-31 downloaded from the CCDC.
;
_cell_angle_alpha 89.0960(10)
_cell_angle_beta 86.1870(10)
_cell_angle_gamma 83.0700(10)
_cell_formula_units_Z 1
_cell_length_a 13.02310(10)
_cell_length_b 14.51270(10)
_cell_length_c 15.24250(10)
_cell_measurement_reflns_used 35242
_cell_measurement_temperature 149.9(2)
_cell_measurement_theta_max 68.3440
_cell_measurement_theta_min 2.8930
_cell_volume 2853.37(4)
_computing_cell_refinement 'CrysAlisPro 1.171.40.84a (Rigaku OD, 2020)'
_computing_data_collection 'CrysAlisPro 1.171.40.84a (Rigaku OD, 2020)'
_computing_data_reduction 'CrysAlisPro 1.171.40.84a (Rigaku OD, 2020)'
_computing_molecular_graphics 'Olex2 1.5 (Dolomanov et al., 2009)'
_computing_publication_material 'Olex2 1.5 (Dolomanov et al., 2009)'
_computing_structure_refinement 'SHELXL 2018/3 (Sheldrick, 2015)'
_computing_structure_solution 'SHELXT 2014/5 (Sheldrick, 2014)'
_diffrn_ambient_environment N~2~
_diffrn_ambient_temperature 149.9(2)
_diffrn_detector 'Hybrid Pixel Array Detector'
_diffrn_detector_area_resol_mean 10.0000
_diffrn_detector_type HyPix3000
_diffrn_measured_fraction_theta_full 0.999
_diffrn_measured_fraction_theta_max 0.993
_diffrn_measurement_details
;
List of Runs (angles in degrees, time in seconds):

  # Type    Start    End  Width  t~exp~   \w     \q     \k     \f   Frames
#--------------------------------------------------------------------------
  1  \w     -9.00  78.00   0.50    0.40    --   40.91-106.00 -88.00  174
  2  \w     29.00 107.00   0.50    1.60    --   96.59-106.00 -88.00  156
  3  \w     83.00 157.00   0.50    1.60    --   96.59 106.00  11.00  148
  4  \w   -109.00 -32.00   0.50    0.40    --  -40.91 -25.00 -60.00  154
  5  \w    -53.00  23.00   0.50    0.40    --  -40.91  37.00 -90.00  152
  6  \w   -104.00 -25.00   0.50    0.40    --  -40.91 -50.00-120.00  158
  7  \w   -109.00 -32.00   0.50    0.40    --  -40.91 -25.00-150.00  154
  8  \w   -104.00 -25.00   0.50    0.40    --  -40.91 -50.00  30.00  158
  9  \w   -105.00 -19.00   0.50    0.40    --  -40.91 -69.00 145.73  172
 10  \w    -57.00  22.00   0.50    0.40    --  -40.91  50.00-180.00  158
 11  \w   -105.00 -29.00   0.50    0.40    --  -40.91 -37.00  60.00  152
 12  \w    -97.00 -14.00   0.50    0.40    --  -40.91 138.00  90.00  166
 13  \w    -78.00   9.00   0.50    0.40    --  -40.91 106.00  11.00  174
 14  \w     15.00  42.00   0.50    0.40    --   40.91  81.00  69.45   54
 15  \w     15.00  42.00   0.50    0.40    --   40.91  82.00 -65.17   54
 16  \w    -13.00  77.00   0.50    0.40    --   40.91-104.00 -30.00  180
 17  \w     15.00  42.00   0.50    0.40    --   40.91  82.00 177.69   54
 18  \w     15.00  42.00   0.50    0.40    --   40.91  82.00  82.14   54
 19  \w     16.00  42.00   0.50    0.40    --   40.91  78.00 -46.87   52
 20  \w     16.00  42.00   0.50    0.40    --   40.91  78.00-127.73   52
 21  \w     15.00  42.00   0.50    0.40    --   40.91  82.00  20.98   54
 22  \w     29.00 105.00   0.50    0.40    --   40.91  37.00 -90.00  152
 23  \w     29.00 105.00   0.50    0.40    --   40.91  37.00   0.00  152
 24  \w     15.00  42.00   0.50    0.40    --   40.91  82.00 -19.33   54
 25  \w     33.00 126.00   0.50    1.60    --   96.59-144.00  60.00  186
 26  \w     88.00 157.00   0.50    1.60    --   96.59  25.00 -90.00  138
 27  \w     33.00 126.00   0.50    1.60    --   96.59-144.00  90.00  186
 28  \w     27.00 105.00   0.50    1.60    --   96.59 -96.00  60.00  156
 29  \w     32.00 109.00   0.50    1.60    --   96.59-117.00  60.00  154
 30  \w     34.00 110.00   0.50    1.60    --   96.59 -42.00 150.00  152
 31  \w     31.00 106.00   0.50    1.60    --   96.59 -33.00-120.00  150
 32  \w     29.00 105.00   0.50    1.60    --   96.59 -25.00 150.00  152
 33  \w     84.00 157.00   0.50    1.60    --   96.59  96.00 -30.00  146
 34  \w     34.00 110.00   0.50    1.60    --   96.59 -42.00  30.00  152
 35  \w     83.00 157.00   0.50    1.60    --   96.59  17.00  30.00  148
 36  \w     87.00 157.00   0.50    1.60    --   96.59  33.00-180.00  140
 37  \w     88.00 157.00   0.50    1.60    --   96.59  25.00 150.00  138
 38  \w     32.00 109.00   0.50    1.60    --   96.59-117.00 150.00  154
 39  \w     88.00 157.00   0.50    1.60    --   96.59  25.00 -60.00  138
 40  \w     31.00 124.00   0.50    1.60    --   96.59 -86.00-150.00  186
 41  \w     32.00 109.00   0.50    1.60    --   96.59-117.00-150.00  154
 42  \w     32.00 109.00   0.50    1.60    --   96.59-117.00-120.00  154
 43  \w     26.00 110.00   0.50    1.60    --   96.59 -17.00-150.00  168
 44  \w     34.00 113.00   0.50    1.60    --   96.59 -50.00 120.00  158
 45  \w     33.00 118.00   0.50    1.60    --   96.59 -68.00  60.00  170
 46  \w     26.00 110.00   0.50    1.60    --   96.59 -17.00 -30.00  168
 47  \w     34.00 113.00   0.50    1.60    --   96.59 -50.00 -30.00  158
 48  \w     33.00 126.00   0.50    1.60    --   96.59-144.00-150.00  186
 49  \w     33.00 115.00   0.50    1.60    --   96.59 -59.00-120.00  164
 50  \w     32.00 109.00   0.50    1.60    --   96.59-117.00   0.00  154
 51  \w   -105.00 -18.00   0.50    0.40    --  -40.91 -71.00  69.75  174
 52  \w    -50.00  27.00   0.50    0.40    --  -40.91  25.00-180.00  154
 53  \w    -66.00  24.00   0.50    0.40    --  -40.91  77.00 -60.00  180
 54  \w    -63.00  32.00   0.50    0.40    --  -40.91  12.00 -60.00  190
 55  \w   -104.00 -25.00   0.50    0.40    --  -40.91 -50.00-180.00  158
 56  \w   -105.00 -18.00   0.50    0.40    --  -40.91 -72.00  29.52  174
 57  \w   -105.00 -20.00   0.50    0.40    --  -40.91 -66.00 -38.71  170
 58  \w   -104.00 -21.00   0.50    0.40    --  -40.91 -63.00-150.00  166
 59  \w     15.00  42.00   0.50    0.40    --   40.91  82.00 162.04   54
 60  \w     16.00  42.00   0.50    0.40    --   40.91  79.00-159.71   52
 61  \w     15.00  42.00   0.50    0.40    --   40.91  82.00  12.48   54
 62  \w     15.00  42.00   0.50    0.40    --   40.91  81.00 130.55   54
 63  \w     16.00  42.00   0.50    0.40    --   40.91  78.00 -76.84   52
 64  \w     15.00  42.00   0.50    0.40    --   40.91  82.00 -77.19   54
 65  \w     15.00  42.00   0.50    0.40    --   40.91  77.00 158.19   54
 66  \w    -22.00  57.00   0.50    0.40    --   40.91 -50.00 -30.00  158
 67  \w     15.00  42.00   0.50    0.40    --   40.91  81.00 -33.24   54
 68  \w     29.00 105.00   0.50    0.40    --   40.91  37.00-180.00  152
 69  \w     21.00 105.00   0.50    0.40    --   40.91  63.00 120.00  168
 70  \w     15.00  42.00   0.50    0.40    --   40.91  82.00-114.95   54
 71  \w     16.00  42.00   0.50    0.40    --   40.91  76.00  46.86   52
 72  \w     16.00  42.00   0.50    0.40    --   40.91  80.00-109.07   52
 73  \w     16.00  42.00   0.50    0.40    --   40.91  78.00-146.72   52
 74  \w    -23.00  53.00   0.50    0.40    --   40.91 -37.00  60.00  152
 75  \w     74.00 157.00   0.50    1.60    --   96.59  71.00  95.33  166
 76  \w     75.00 157.00   0.50    1.60    --   96.59  68.00  30.00  164
 77  \w     78.00 157.00   0.50    1.60    --   96.59  59.00-150.00  158
 78  \w     77.00 157.00   0.50    1.60    --   96.59  62.00 -42.33  160
 79  \w     84.00 157.00   0.50    1.60    --   96.59  42.00  90.00  146
;
_diffrn_measurement_device 'four-circle diffractometer'
_diffrn_measurement_device_type 'SuperNova, Single source at offset/far, HyPix3000'
_diffrn_measurement_method '\w scans'
_diffrn_orient_matrix_type 'CrysAlisPro convention (1999,Acta A55,543-557)'
_diffrn_orient_matrix_UB_11 -0.0718924000
_diffrn_orient_matrix_UB_12 0.0039129000
_diffrn_orient_matrix_UB_13 -0.0765948000
_diffrn_orient_matrix_UB_21 -0.0843115000
_diffrn_orient_matrix_UB_22 -0.0379534000
_diffrn_orient_matrix_UB_23 0.0612259000
_diffrn_orient_matrix_UB_31 -0.0445404000
_diffrn_orient_matrix_UB_32 0.0998990000
_diffrn_orient_matrix_UB_33 0.0254117000
_diffrn_radiation_monochromator mirror
_diffrn_radiation_probe x-ray
_diffrn_radiation_type 'Cu K\a'
_diffrn_radiation_wavelength 1.54184
_diffrn_reflns_av_R_equivalents 0.0440
_diffrn_reflns_av_unetI/netI 0.0274
_diffrn_reflns_Laue_measured_fraction_full 0.999
_diffrn_reflns_Laue_measured_fraction_max 0.993
_diffrn_reflns_limit_h_max 15
_diffrn_reflns_limit_h_min -15
_diffrn_reflns_limit_k_max 17
_diffrn_reflns_limit_k_min -15
_diffrn_reflns_limit_l_max 18
_diffrn_reflns_limit_l_min -18
_diffrn_reflns_number 57277
_diffrn_reflns_point_group_measured_fraction_full 0.999
_diffrn_reflns_point_group_measured_fraction_max 0.993
_diffrn_reflns_theta_full 67.684
_diffrn_reflns_theta_max 68.588
_diffrn_reflns_theta_min 2.906
_diffrn_source 'micro-focus sealed X-ray tube'
_diffrn_source_type 'SuperNova (Cu) X-ray Source'
_exptl_absorpt_coefficient_mu 0.635
_exptl_absorpt_correction_T_max 0.942
_exptl_absorpt_correction_T_min 0.871
_exptl_absorpt_correction_type analytical
_exptl_absorpt_process_details
;
CrysAlisPro 1.171.40.84a (Rigaku Oxford Diffraction, 2020)
Analytical numeric absorption correction using a multifaceted crystal
model based on expressions derived by R.C. Clark & J.S. Reid.
(Clark, R. C. & Reid, J. S. (1995). Acta Cryst. A51, 887-897)
Empirical absorption correction using spherical harmonics,
implemented in SCALE3 ABSPACK scaling algorithm.
;
_exptl_crystal_colour colourless
_exptl_crystal_colour_primary colourless
_exptl_crystal_density_diffrn 1.170
_exptl_crystal_description block
_exptl_crystal_F_000 1086
_exptl_crystal_size_max 0.33
_exptl_crystal_size_mid 0.25
_exptl_crystal_size_min 0.128
_refine_diff_density_max 0.199
_refine_diff_density_min -0.220
_refine_diff_density_rms 0.036
_refine_ls_extinction_method none
_refine_ls_goodness_of_fit_ref 1.051
_refine_ls_hydrogen_treatment constr
_refine_ls_matrix_type full
_refine_ls_number_parameters 659
_refine_ls_number_reflns 10461
_refine_ls_number_restraints 0
_refine_ls_restrained_S_all 1.051
_refine_ls_R_factor_all 0.0467
_refine_ls_R_factor_gt 0.0413
_refine_ls_shift/su_max 0.001
_refine_ls_shift/su_mean 0.000
_refine_ls_structure_factor_coef Fsqd
_refine_ls_weighting_details 'w=1/[\s^2^(Fo^2^)+(0.0574P)^2^+0.5184P] where P=(Fo^2^+2Fc^2^)/3'
_refine_ls_weighting_scheme calc
_refine_ls_wR_factor_gt 0.1108
_refine_ls_wR_factor_ref 0.1150
_reflns_Friedel_coverage 0.000
_reflns_number_gt 9031
_reflns_number_total 10461
_reflns_threshold_expression 'I > 2\s(I)'
_cod_data_source_file d2cc02255a2.cif
_cod_data_source_block etp5a-c10dinc-dcm-meoh-150k
_cod_database_code 7130171
_shelx_shelxl_version_number 2018/3
_chemical_oxdiff_formula C67H90O10N2
_shelx_space_group_comment
;
The symmetry employed for this shelxl refinement is uniquely defined
by the following loop, which should always be used as a source of
symmetry information in preference to the above space-group names.
They are only intended as comments.
;
_shelx_estimated_absorpt_t_max 0.923
_shelx_estimated_absorpt_t_min 0.818
_reflns_odcompleteness_completeness 99.96
_reflns_odcompleteness_iscentric 1
_reflns_odcompleteness_theta 66.97
_olex2_refinement_description
;
1.a Secondary CH2 refined with riding coordinates:
 C7(H7A,H7B), C9(H9A,H9B), C11(H11A,H11B), C18(H18A,H18B), C20(H20A,H20B),
 C22(H22A,H22B), C29(H29A,H29B), C31(H31A,H31B), C33(H33A,H33B), C40(H40A,H40B),
  C42(H42A,H42B), C44(H44A,H44B), C51(H51A,H51B), C53(H53A,H53B), C55(H55A,
 H55B), C56(H56A,H56B), C57(H57A,H57B), C58(H58A,H58B), C59(H59A,H59B),
 C60(H60A,H60B)
1.b Aromatic/amide H refined with riding coordinates:
 C3(H3), C6(H6), C14(H14), C17(H17), C25(H25), C28(H28), C36(H36), C39(H39),
 C47(H47), C50(H50)
1.c Idealised Me refined as rotating group:
 C8(H8A,H8B,H8C), C10(H10A,H10B,H10C), C19(H19A,H19B,H19C), C21(H21A,H21B,
 H21C), C30(H30A,H30B,H30C), C32(H32A,H32B,H32C), C41(H41A,H41B,H41C), C43(H43A,
 H43B,H43C), C52(H52A,H52B,H52C), C54(H54A,H54B,H54C)
;
_smtbx_masks_void_probe_radius 1.2
_smtbx_masks_void_truncation_radius 1.2
_olex2_submission_special_instructions 'No special instructions were received'
_oxdiff_exptl_absorpt_empirical_details
;
Empirical correction (ABSPACK) includes:
- Absorption correction using spherical harmonics
- Frame scaling
;
_oxdiff_exptl_absorpt_empirical_full_max 1.573
_oxdiff_exptl_absorpt_empirical_full_min 0.678

loop_
_space_group_symop_operation_xyz
'x, y, z'
'-x, -y, -z'

loop_
_atom_site_label
_atom_site_type_symbol
_atom_site_fract_x
_atom_site_fract_y
_atom_site_fract_z
_atom_site_U_iso_or_equiv
_atom_site_adp_type
_atom_site_occupancy
_atom_site_site_symmetry_order
_atom_site_calc_flag
_atom_site_refinement_flags_posn
_atom_site_refinement_flags_adp
_atom_site_refinement_flags_occupancy
_atom_site_disorder_assembly
_atom_site_disorder_group
O1 O 1.06861(7) 0.37365(6) 0.13136(5) 0.0346(2) Uani 1 1 d . . . . .
O2 O 0.91132(6) 0.41526(6) 0.47650(5) 0.03150(19) Uani 1 1 d . . . . .
O3 O 1.06784(6) 0.09896(6) 0.34108(6) 0.0331(2) Uani 1 1 d . . . . .
O4 O 0.75396(7) 0.14164(6) 0.60505(6) 0.0401(2) Uani 1 1 d . . . . .
O5 O 0.77093(9) -0.10758(7) 0.34369(7) 0.0534(3) Uani 1 1 d . . . . .
O6 O 0.43580(7) 0.15716(7) 0.42203(6) 0.0413(2) Uani 1 1 d . . . . .
O7 O 0.56812(8) 0.04951(6) 0.10294(6) 0.0453(2) Uani 1 1 d . . . . .
O8 O 0.41140(8) 0.40925(6) 0.19506(7) 0.0456(2) Uani 1 1 d . . . . .
O9 O 0.74941(7) 0.31398(6) -0.01543(6) 0.0409(2) Uani 1 1 d . . . . .
O10 O 0.71428(7) 0.60103(6) 0.22352(6) 0.0407(2) Uani 1 1 d . . . . .
C1 C 0.95748(9) 0.45817(8) 0.23781(8) 0.0272(2) Uani 1 1 d . . . . .
C2 C 1.02966(9) 0.38121(8) 0.21773(8) 0.0283(2) Uani 1 1 d . . . . .
C3 C 1.06034(9) 0.31776(8) 0.28337(8) 0.0283(2) Uani 1 1 d . . . . .
H3 H 1.108616 0.266781 0.269046 0.034 Uiso 1 1 calc R U . . .
C4 C 1.02021(9) 0.32922(8) 0.36964(8) 0.0262(2) Uani 1 1 d . . . . .
C5 C 0.94832(9) 0.40661(8) 0.38987(8) 0.0269(2) Uani 1 1 d . . . . .
C6 C 0.91803(9) 0.47013(8) 0.32443(8) 0.0277(2) Uani 1 1 d . . . . .
H6 H 0.870473 0.521561 0.338908 0.033 Uiso 1 1 calc R U . . .
C7 C 1.11819(12) 0.28536(9) 0.10215(9) 0.0407(3) Uani 1 1 d . . . . .
H7A H 1.072810 0.237816 0.114659 0.049 Uiso 1 1 calc R U . . .
H7B H 1.181574 0.268762 0.131736 0.049 Uiso 1 1 calc R U . . .
C8 C 1.14195(14) 0.29404(11) 0.00432(10) 0.0548(4) Uani 1 1 d . . . . .
H8A H 1.079127 0.314167 -0.023671 0.082 Uiso 1 1 calc R U . . .
H8B H 1.171695 0.234882 -0.018711 0.082 Uiso 1 1 calc R U . . .
H8C H 1.190154 0.338600 -0.006888 0.082 Uiso 1 1 calc R U . . .
C9 C 0.84720(10) 0.49887(8) 0.50138(8) 0.0319(3) Uani 1 1 d . . . . .
H9A H 0.786083 0.506831 0.467679 0.038 Uiso 1 1 calc R U . . .
H9B H 0.884925 0.552053 0.490614 0.038 Uiso 1 1 calc R U . . .
C10 C 0.81668(11) 0.49030(9) 0.59767(9) 0.0381(3) Uani 1 1 d . . . . .
H10A H 0.779373 0.437507 0.607400 0.057 Uiso 1 1 calc R U . . .
H10B H 0.773361 0.545456 0.616929 0.057 Uiso 1 1 calc R U . . .
H10C H 0.877793 0.482451 0.630229 0.057 Uiso 1 1 calc R U . . .
C11 C 1.05466(9) 0.25910(8) 0.44019(8) 0.0276(2) Uani 1 1 d . . . . .
H11A H 1.122890 0.228210 0.422234 0.033 Uiso 1 1 calc R U . . .
H11B H 1.060277 0.291785 0.494360 0.033 Uiso 1 1 calc R U . . .
C12 C 0.98096(9) 0.18653(8) 0.45757(8) 0.0266(2) Uani 1 1 d . . . . .
C13 C 0.98913(9) 0.10714(8) 0.40603(8) 0.0274(2) Uani 1 1 d . . . . .
C14 C 0.92099(9) 0.04096(8) 0.42300(8) 0.0291(3) Uani 1 1 d . . . . .
H14 H 0.927991 -0.012283 0.388899 0.035 Uiso 1 1 calc R U . . .
C15 C 0.84291(9) 0.05299(8) 0.48981(8) 0.0295(3) Uani 1 1 d . . . . .
C16 C 0.83365(9) 0.13299(8) 0.54010(8) 0.0307(3) Uani 1 1 d . . . . .
C17 C 0.90306(9) 0.19837(8) 0.52463(8) 0.0297(3) Uani 1 1 d . . . . .
H17 H 0.897091 0.250770 0.559801 0.036 Uiso 1 1 calc R U . . .
C18 C 1.07263(10) 0.02446(9) 0.28023(9) 0.0353(3) Uani 1 1 d . . . . .
H18A H 1.009223 0.028574 0.249661 0.042 Uiso 1 1 calc R U . . .
H18B H 1.081347 -0.034747 0.310928 0.042 Uiso 1 1 calc R U . . .
C19 C 1.16327(12) 0.03277(11) 0.21637(11) 0.0509(4) Uani 1 1 d . . . . .
H19A H 1.165865 -0.013599 0.171795 0.076 Uiso 1 1 calc R U . . .
H19B H 1.226004 0.023959 0.246753 0.076 Uiso 1 1 calc R U . . .
H19C H 1.156158 0.093306 0.189542 0.076 Uiso 1 1 calc R U . . .
C20 C 0.73092(11) 0.22749(10) 0.64860(10) 0.0434(3) Uani 1 1 d . . . . .
H20A H 0.717112 0.277426 0.606373 0.052 Uiso 1 1 calc R U . . .
H20B H 0.788813 0.240035 0.681596 0.052 Uiso 1 1 calc R U . . .
C21 C 0.63643(12) 0.22005(13) 0.70971(12) 0.0597(4) Uani 1 1 d . . . . .
H21A H 0.579487 0.208696 0.676129 0.090 Uiso 1 1 calc R U . . .
H21B H 0.618807 0.276961 0.741487 0.090 Uiso 1 1 calc R U . . .
H21C H 0.650779 0.169746 0.750442 0.090 Uiso 1 1 calc R U . . .
C22 C 0.76682(10) -0.01797(8) 0.50390(9) 0.0337(3) Uani 1 1 d . . . . .
H22A H 0.802469 -0.079832 0.493471 0.040 Uiso 1 1 calc R U . . .
H22B H 0.737644 -0.015354 0.564168 0.040 Uiso 1 1 calc R U . . .
C23 C 0.68078(10) 0.00201(8) 0.44149(8) 0.0329(3) Uani 1 1 d . . . . .
C24 C 0.68670(10) -0.04125(9) 0.36039(9) 0.0377(3) Uani 1 1 d . . . . .
C25 C 0.60888(11) -0.01891(9) 0.30234(9) 0.0393(3) Uani 1 1 d . . . . .
H25 H 0.613171 -0.049040 0.248585 0.047 Uiso 1 1 calc R U . . .
C26 C 0.52531(10) 0.04730(9) 0.32320(9) 0.0353(3) Uani 1 1 d . . . . .
C27 C 0.51994(9) 0.09144(9) 0.40426(9) 0.0339(3) Uani 1 1 d . . . . .
C28 C 0.59676(9) 0.06774(9) 0.46278(9) 0.0334(3) Uani 1 1 d . . . . .
H28 H 0.591586 0.096571 0.517216 0.040 Uiso 1 1 calc R U . . .
C29 C 0.80049(13) -0.13390(12) 0.25709(11) 0.0561(4) Uani 1 1 d . . . . .
H29A H 0.814934 -0.080056 0.221994 0.067 Uiso 1 1 calc R U . . .
H29B H 0.745061 -0.161308 0.231664 0.067 Uiso 1 1 calc R U . . .
C30 C 0.89565(15) -0.20304(13) 0.25784(14) 0.0702(5) Uani 1 1 d . . . . .
H30A H 0.916827 -0.222491 0.198805 0.105 Uiso 1 1 calc R U . . .
H30B H 0.880738 -0.255903 0.292926 0.105 Uiso 1 1 calc R U . . .
H30C H 0.950371 -0.175029 0.282260 0.105 Uiso 1 1 calc R U . . .
C31 C 0.43035(10) 0.20657(9) 0.50240(9) 0.0394(3) Uani 1 1 d . . . . .
H31A H 0.492277 0.236859 0.506535 0.047 Uiso 1 1 calc R U . . .
H31B H 0.424938 0.164236 0.551925 0.047 Uiso 1 1 calc R U . . .
C32 C 0.33630(12) 0.27752(12) 0.50342(12) 0.0562(4) Uani 1 1 d . . . . .
H32A H 0.340491 0.316713 0.452294 0.084 Uiso 1 1 calc R U . . .
H32B H 0.333133 0.314582 0.555367 0.084 Uiso 1 1 calc R U . . .
H32C H 0.275142 0.246646 0.503252 0.084 Uiso 1 1 calc R U . . .
C33 C 0.44200(11) 0.07271(10) 0.25873(9) 0.0395(3) Uani 1 1 d . . . . .
H33A H 0.436452 0.019359 0.222568 0.047 Uiso 1 1 calc R U . . .
H33B H 0.375769 0.088608 0.291207 0.047 Uiso 1 1 calc R U . . .
C34 C 0.46568(10) 0.15380(9) 0.19993(9) 0.0364(3) Uani 1 1 d . . . . .
C35 C 0.53189(11) 0.14023(9) 0.12381(9) 0.0375(3) Uani 1 1 d . . . . .
C36 C 0.55754(11) 0.21532(9) 0.07294(9) 0.0384(3) Uani 1 1 d . . . . .
H36 H 0.602124 0.205128 0.022886 0.046 Uiso 1 1 calc R U . . .
C37 C 0.51743(10) 0.30577(9) 0.09583(9) 0.0361(3) Uani 1 1 d . . . . .
C38 C 0.45042(10) 0.31922(9) 0.17022(9) 0.0365(3) Uani 1 1 d . . . . .
C39 C 0.42493(10) 0.24401(9) 0.22148(9) 0.0371(3) Uani 1 1 d . . . . .
H39 H 0.379722 0.254417 0.271121 0.045 Uiso 1 1 calc R U . . .
C40 C 0.63485(13) 0.03408(10) 0.02527(10) 0.0516(4) Uani 1 1 d . . . . .
H40A H 0.695610 0.066105 0.029016 0.062 Uiso 1 1 calc R U . . .
H40B H 0.598986 0.057548 -0.025769 0.062 Uiso 1 1 calc R U . . .
C41 C 0.66647(16) -0.06882(11) 0.01705(12) 0.0608(4) Uani 1 1 d . . . . .
H41A H 0.707681 -0.081304 -0.036985 0.091 Uiso 1 1 calc R U . . .
H41B H 0.605666 -0.100225 0.017204 0.091 Uiso 1 1 calc R U . . .
H41C H 0.706239 -0.090564 0.065686 0.091 Uiso 1 1 calc R U . . .
C42 C 0.30680(12) 0.43535(11) 0.17517(11) 0.0528(4) Uani 1 1 d . . . . .
H42A H 0.261013 0.402785 0.213971 0.063 Uiso 1 1 calc R U . . .
H42B H 0.297401 0.418848 0.115057 0.063 Uiso 1 1 calc R U . . .
C43 C 0.28115(16) 0.53737(12) 0.18678(12) 0.0680(5) Uani 1 1 d . . . . .
H43A H 0.319422 0.569288 0.142393 0.102 Uiso 1 1 calc R U . . .
H43B H 0.299252 0.554341 0.243868 0.102 Uiso 1 1 calc R U . . .
H43C H 0.208228 0.554284 0.181547 0.102 Uiso 1 1 calc R U . . .
C44 C 0.54856(10) 0.38718(9) 0.04114(9) 0.0384(3) Uani 1 1 d . . . . .
H44A H 0.491241 0.436601 0.043296 0.046 Uiso 1 1 calc R U . . .
H44B H 0.562364 0.368014 -0.019603 0.046 Uiso 1 1 calc R U . . .
C45 C 0.64381(10) 0.42428(8) 0.07255(8) 0.0334(3) Uani 1 1 d . . . . .
C46 C 0.74334(10) 0.38577(8) 0.04314(8) 0.0331(3) Uani 1 1 d . . . . .
C47 C 0.82984(10) 0.42038(8) 0.07267(8) 0.0322(3) Uani 1 1 d . . . . .
H47 H 0.895691 0.394550 0.052078 0.039 Uiso 1 1 calc R U . . .
C48 C 0.81971(9) 0.49282(8) 0.13235(8) 0.0287(3) Uani 1 1 d . . . . .
C49 C 0.72081(10) 0.53086(8) 0.16222(8) 0.0315(3) Uani 1 1 d . . . . .
C50 C 0.63414(10) 0.49660(8) 0.13176(9) 0.0345(3) Uani 1 1 d . . . . .
H50 H 0.568292 0.523040 0.151751 0.041 Uiso 1 1 calc R U . . .
C51 C 0.85000(12) 0.27429(10) -0.04726(10) 0.0465(3) Uani 1 1 d . . . . .
H51A H 0.889696 0.249166 0.001123 0.056 Uiso 1 1 calc R U . . .
H51B H 0.886858 0.320953 -0.077524 0.056 Uiso 1 1 calc R U . . .
C52 C 0.83530(16) 0.19835(14) -0.10951(13) 0.0703(5) Uani 1 1 d . . . . .
H52A H 0.798672 0.224530 -0.158389 0.105 Uiso 1 1 calc R U . . .
H52B H 0.796098 0.154119 -0.079438 0.105 Uiso 1 1 calc R U . . .
H52C H 0.901760 0.167909 -0.130459 0.105 Uiso 1 1 calc R U . . .
C53 C 0.62013(11) 0.66289(9) 0.23243(10) 0.0414(3) Uani 1 1 d . . . . .
H53A H 0.623067 0.703573 0.281848 0.050 Uiso 1 1 calc R U . . .
H53B H 0.562582 0.627051 0.245056 0.050 Uiso 1 1 calc R U . . .
C54 C 0.60072(11) 0.72109(10) 0.15093(10) 0.0442(3) Uani 1 1 d . . . . .
H54A H 0.587891 0.681867 0.103721 0.066 Uiso 1 1 calc R U . . .
H54B H 0.660405 0.752007 0.134712 0.066 Uiso 1 1 calc R U . . .
H54C H 0.541524 0.766433 0.162504 0.066 Uiso 1 1 calc R U . . .
C55 C 0.91659(9) 0.52422(8) 0.16670(8) 0.0294(3) Uani 1 1 d . . . . .
H55A H 0.969258 0.526051 0.118827 0.035 Uiso 1 1 calc R U . . .
H55B H 0.900530 0.586304 0.190412 0.035 Uiso 1 1 calc R U . . .
N1 N 0.80021(10) 0.18387(9) 0.22430(8) 0.0470(3) Uani 1 1 d . . . . .
C56 C 0.76604(13) 0.22281(11) 0.30789(10) 0.0494(4) Uani 1 1 d . . . . .
H56A H 0.825997 0.238420 0.336405 0.059 Uiso 1 1 calc R U . . .
H56B H 0.736003 0.175838 0.343762 0.059 Uiso 1 1 calc R U . . .
C57 C 0.68853(11) 0.30734(10) 0.30583(9) 0.0413(3) Uani 1 1 d . . . . .
H57A H 0.627585 0.292454 0.278328 0.050 Uiso 1 1 calc R U . . .
H57B H 0.717873 0.355221 0.270692 0.050 Uiso 1 1 calc R U . . .
C58 C 0.65730(10) 0.34360(9) 0.39725(9) 0.0385(3) Uani 1 1 d . . . . .
H58A H 0.718617 0.360079 0.423087 0.046 Uiso 1 1 calc R U . . .
H58B H 0.632371 0.293715 0.432596 0.046 Uiso 1 1 calc R U . . .
C59 C 0.57482(11) 0.42693(10) 0.40318(10) 0.0449(3) Uani 1 1 d . . . . .
H59A H 0.600731 0.478010 0.370291 0.054 Uiso 1 1 calc R U . . .
H59B H 0.514240 0.411621 0.375391 0.054 Uiso 1 1 calc R U . . .
C60 C 0.54214(10) 0.45888(10) 0.49613(10) 0.0422(3) Uani 1 1 d . . . . .
H60A H 0.602649 0.475198 0.523355 0.051 Uiso 1 1 calc R U . . .
H60B H 0.517909 0.407184 0.529232 0.051 Uiso 1 1 calc R U . . .
C61 C 0.82794(19) 0.15002(16) 0.15842(13) 0.0846(7) Uani 1 1 d . . . . .

loop_
_atom_site_aniso_label
_atom_site_aniso_U_11
_atom_site_aniso_U_22
_atom_site_aniso_U_33
_atom_site_aniso_U_23
_atom_site_aniso_U_13
_atom_site_aniso_U_12
O1 0.0409(5) 0.0299(4) 0.0305(4) 0.0020(3) 0.0026(4) 0.0030(4)
O2 0.0353(5) 0.0283(4) 0.0300(4) -0.0008(3) -0.0004(3) -0.0009(3)
O3 0.0334(4) 0.0292(4) 0.0374(5) -0.0057(4) 0.0005(4) -0.0083(3)
O4 0.0384(5) 0.0367(5) 0.0446(5) -0.0001(4) 0.0078(4) -0.0087(4)
O5 0.0601(7) 0.0484(6) 0.0485(6) -0.0018(5) -0.0091(5) 0.0095(5)
O6 0.0331(5) 0.0459(5) 0.0457(5) 0.0051(4) -0.0106(4) -0.0039(4)
O7 0.0611(6) 0.0321(5) 0.0435(5) 0.0070(4) -0.0045(5) -0.0095(4)
O8 0.0449(5) 0.0339(5) 0.0594(6) 0.0030(4) -0.0124(5) -0.0065(4)
O9 0.0474(5) 0.0371(5) 0.0406(5) -0.0064(4) -0.0098(4) -0.0099(4)
O10 0.0368(5) 0.0364(5) 0.0479(5) -0.0101(4) -0.0065(4) 0.0023(4)
C1 0.0269(6) 0.0230(5) 0.0332(6) 0.0005(5) -0.0051(5) -0.0071(4)
C2 0.0291(6) 0.0268(6) 0.0298(6) -0.0008(5) -0.0020(5) -0.0063(5)
C3 0.0270(6) 0.0236(6) 0.0344(6) -0.0006(5) -0.0029(5) -0.0033(4)
C4 0.0248(5) 0.0240(6) 0.0314(6) 0.0001(5) -0.0058(4) -0.0077(4)
C5 0.0265(6) 0.0257(6) 0.0298(6) -0.0012(5) -0.0036(5) -0.0079(4)
C6 0.0262(6) 0.0230(6) 0.0346(6) -0.0025(5) -0.0047(5) -0.0042(4)
C7 0.0503(8) 0.0319(7) 0.0365(7) -0.0006(5) 0.0038(6) 0.0054(6)
C8 0.0719(11) 0.0480(9) 0.0376(8) 0.0010(6) 0.0100(7) 0.0137(8)
C9 0.0334(6) 0.0268(6) 0.0358(7) -0.0050(5) -0.0023(5) -0.0039(5)
C10 0.0416(7) 0.0366(7) 0.0366(7) -0.0064(5) -0.0010(6) -0.0064(6)
C11 0.0267(6) 0.0256(6) 0.0315(6) 0.0007(5) -0.0069(5) -0.0048(4)
C12 0.0269(6) 0.0245(6) 0.0295(6) 0.0042(5) -0.0092(5) -0.0043(4)
C13 0.0262(6) 0.0253(6) 0.0311(6) 0.0031(5) -0.0068(5) -0.0022(4)
C14 0.0312(6) 0.0220(6) 0.0352(6) 0.0025(5) -0.0098(5) -0.0031(5)
C15 0.0288(6) 0.0256(6) 0.0351(6) 0.0086(5) -0.0096(5) -0.0047(5)
C16 0.0291(6) 0.0305(6) 0.0328(6) 0.0057(5) -0.0036(5) -0.0038(5)
C17 0.0320(6) 0.0261(6) 0.0317(6) 0.0014(5) -0.0063(5) -0.0040(5)
C18 0.0381(7) 0.0287(6) 0.0398(7) -0.0064(5) -0.0057(5) -0.0049(5)
C19 0.0532(9) 0.0424(8) 0.0569(9) -0.0173(7) 0.0106(7) -0.0114(7)
C20 0.0407(7) 0.0414(8) 0.0474(8) -0.0045(6) 0.0038(6) -0.0053(6)
C21 0.0434(9) 0.0663(11) 0.0678(11) -0.0141(9) 0.0140(8) -0.0082(8)
C22 0.0341(6) 0.0280(6) 0.0406(7) 0.0092(5) -0.0083(5) -0.0084(5)
C23 0.0337(6) 0.0278(6) 0.0398(7) 0.0110(5) -0.0070(5) -0.0132(5)
C24 0.0403(7) 0.0302(6) 0.0437(7) 0.0071(5) -0.0069(6) -0.0078(5)
C25 0.0490(8) 0.0343(7) 0.0378(7) 0.0065(5) -0.0094(6) -0.0144(6)
C26 0.0368(7) 0.0334(7) 0.0391(7) 0.0126(5) -0.0094(5) -0.0162(5)
C27 0.0303(6) 0.0323(6) 0.0413(7) 0.0110(5) -0.0066(5) -0.0118(5)
C28 0.0328(6) 0.0324(6) 0.0376(7) 0.0079(5) -0.0062(5) -0.0130(5)
C29 0.0584(10) 0.0563(10) 0.0548(9) -0.0146(8) -0.0089(8) -0.0075(8)
C30 0.0687(12) 0.0617(11) 0.0792(13) -0.0282(10) -0.0062(10) 0.0009(9)
C31 0.0327(7) 0.0404(7) 0.0476(8) 0.0042(6) -0.0076(6) -0.0119(6)
C32 0.0401(8) 0.0594(10) 0.0691(11) -0.0063(8) -0.0132(7) 0.0003(7)
C33 0.0399(7) 0.0398(7) 0.0431(7) 0.0100(6) -0.0138(6) -0.0176(6)
C34 0.0370(7) 0.0368(7) 0.0394(7) 0.0088(6) -0.0154(5) -0.0143(5)
C35 0.0440(7) 0.0306(7) 0.0407(7) 0.0059(5) -0.0143(6) -0.0102(5)
C36 0.0428(7) 0.0373(7) 0.0374(7) 0.0076(6) -0.0099(6) -0.0107(6)
C37 0.0369(7) 0.0349(7) 0.0401(7) 0.0098(5) -0.0174(6) -0.0124(5)
C38 0.0342(7) 0.0330(7) 0.0453(7) 0.0052(6) -0.0156(6) -0.0094(5)
C39 0.0334(7) 0.0405(7) 0.0403(7) 0.0066(6) -0.0116(5) -0.0116(5)
C40 0.0651(10) 0.0414(8) 0.0472(9) 0.0075(7) -0.0015(7) -0.0050(7)
C41 0.0815(12) 0.0428(9) 0.0559(10) 0.0041(7) -0.0034(9) -0.0004(8)
C42 0.0428(8) 0.0552(9) 0.0581(10) 0.0050(7) -0.0009(7) 0.0019(7)
C43 0.0781(12) 0.0579(10) 0.0583(10) 0.0151(8) 0.0192(9) 0.0169(9)
C44 0.0405(7) 0.0350(7) 0.0432(7) 0.0126(6) -0.0175(6) -0.0117(6)
C45 0.0368(7) 0.0281(6) 0.0375(7) 0.0114(5) -0.0124(5) -0.0088(5)
C46 0.0431(7) 0.0268(6) 0.0312(6) 0.0037(5) -0.0100(5) -0.0074(5)
C47 0.0343(6) 0.0285(6) 0.0342(6) 0.0029(5) -0.0065(5) -0.0032(5)
C48 0.0331(6) 0.0231(6) 0.0309(6) 0.0061(5) -0.0071(5) -0.0048(5)
C49 0.0352(6) 0.0254(6) 0.0342(6) 0.0038(5) -0.0059(5) -0.0027(5)
C50 0.0317(6) 0.0293(6) 0.0427(7) 0.0079(5) -0.0074(5) -0.0030(5)
C51 0.0547(9) 0.0434(8) 0.0428(8) -0.0092(6) -0.0015(6) -0.0116(7)
C52 0.0806(13) 0.0693(12) 0.0641(11) -0.0309(9) 0.0112(9) -0.0262(10)
C53 0.0375(7) 0.0356(7) 0.0488(8) -0.0026(6) 0.0054(6) 0.0007(6)
C54 0.0436(8) 0.0333(7) 0.0538(9) 0.0022(6) 0.0028(6) -0.0011(6)
C55 0.0319(6) 0.0230(6) 0.0337(6) 0.0017(5) -0.0039(5) -0.0045(5)
N1 0.0505(7) 0.0445(7) 0.0439(7) -0.0003(6) -0.0056(6) 0.0049(6)
C56 0.0571(9) 0.0479(8) 0.0404(8) 0.0003(6) -0.0078(7) 0.0083(7)
C57 0.0408(7) 0.0399(7) 0.0426(8) 0.0023(6) -0.0103(6) 0.0009(6)
C58 0.0362(7) 0.0359(7) 0.0443(8) 0.0025(6) -0.0046(6) -0.0074(5)
C59 0.0394(7) 0.0443(8) 0.0506(8) -0.0026(6) -0.0081(6) -0.0006(6)
C60 0.0344(7) 0.0400(8) 0.0527(9) -0.0031(6) -0.0052(6) -0.0048(6)
C61 0.1046(17) 0.0842(14) 0.0545(12) -0.0066(10) -0.0037(11) 0.0310(13)

loop_
_atom_type_symbol
_atom_type_description
_atom_type_scat_dispersion_real
_atom_type_scat_dispersion_imag
_atom_type_scat_source
C C 0.0181 0.0091 'International Tables Vol C Tables 4.2.6.8 and 6.1.1.4'
H H 0.0000 0.0000 'International Tables Vol C Tables 4.2.6.8 and 6.1.1.4'
N N 0.0311 0.0180 'International Tables Vol C Tables 4.2.6.8 and 6.1.1.4'
O O 0.0492 0.0322 'International Tables Vol C Tables 4.2.6.8 and 6.1.1.4'

loop_
_exptl_crystal_face_index_h
_exptl_crystal_face_index_k
_exptl_crystal_face_index_l
_exptl_crystal_face_perp_dist
-2 -5 2 0.1249
-5 -3 4 0.1242
-5 3 5 0.1311
0 1 0 0.1501
4 5 -3 0.1335
2 -5 -2 0.1882
2 -3 5 0.0936
0 -3 -5 0.1571
-1 0 -5 0.1101
-2 2 -5 0.0996
-1 5 4 0.1160
1 0 5 0.0786
2 1 5 0.0720
5 1 5 0.0500
1 5 3 0.1184
-5 1 -4 0.0539
3 2 -5 0.1236
3 1 -5 0.1170
3 0 5 0.0501
4 -1 5 0.0517
5 2 -1 0.1041
5 0 -1 0.1219

loop_
_geom_angle_atom_site_label_1
_geom_angle_atom_site_label_2
_geom_angle_atom_site_label_3
_geom_angle
_geom_angle_site_symmetry_1
_geom_angle_site_symmetry_3
_geom_angle_publ_flag
C2 O1 C7 117.94(9) . . ?
C5 O2 C9 117.63(9) . . ?
C13 O3 C18 118.21(9) . . ?
C16 O4 C20 118.13(10) . . ?
C24 O5 C29 119.47(12) . . ?
C27 O6 C31 118.03(10) . . ?
C35 O7 C40 117.28(10) . . ?
C38 O8 C42 114.07(11) . . ?
C46 O9 C51 117.47(10) . . ?
C49 O10 C53 117.83(10) . . ?
C2 C1 C55 121.41(11) . . ?
C6 C1 C2 118.44(11) . . ?
C6 C1 C55 120.02(10) . . ?
O1 C2 C1 116.30(10) . . ?
O1 C2 C3 123.39(11) . . ?
C1 C2 C3 120.31(11) . . ?
C2 C3 H3 119.4 . . ?
C4 C3 C2 121.25(11) . . ?
C4 C3 H3 119.4 . . ?
C3 C4 C5 118.45(10) . . ?
C3 C4 C11 120.38(10) . . ?
C5 C4 C11 121.16(10) . . ?
O2 C5 C4 116.27(10) . . ?
O2 C5 C6 123.44(10) . . ?
C6 C5 C4 120.29(11) . . ?
C1 C6 C5 121.26(11) . . ?
C1 C6 H6 119.4 . . ?
C5 C6 H6 119.4 . . ?
O1 C7 H7A 110.4 . . ?
O1 C7 H7B 110.4 . . ?
O1 C7 C8 106.73(11) . . ?
H7A C7 H7B 108.6 . . ?
C8 C7 H7A 110.4 . . ?
C8 C7 H7B 110.4 . . ?
C7 C8 H8A 109.5 . . ?
C7 C8 H8B 109.5 . . ?
C7 C8 H8C 109.5 . . ?
H8A C8 H8B 109.5 . . ?
H8A C8 H8C 109.5 . . ?
H8B C8 H8C 109.5 . . ?
O2 C9 H9A 110.3 . . ?
O2 C9 H9B 110.3 . . ?
O2 C9 C10 107.01(10) . . ?
H9A C9 H9B 108.6 . . ?
C10 C9 H9A 110.3 . . ?
C10 C9 H9B 110.3 . . ?
C9 C10 H10A 109.5 . . ?
C9 C10 H10B 109.5 . . ?
C9 C10 H10C 109.5 . . ?
H10A C10 H10B 109.5 . . ?
H10A C10 H10C 109.5 . . ?
H10B C10 H10C 109.5 . . ?
C4 C11 H11A 109.0 . . ?
C4 C11 H11B 109.0 . . ?
H11A C11 H11B 107.8 . . ?
C12 C11 C4 113.07(9) . . ?
C12 C11 H11A 109.0 . . ?
C12 C11 H11B 109.0 . . ?
C13 C12 C11 120.81(11) . . ?
C17 C12 C11 120.62(10) . . ?
C17 C12 C13 118.57(10) . . ?
O3 C13 C12 115.98(10) . . ?
O3 C13 C14 123.89(11) . . ?
C12 C13 C14 120.11(11) . . ?
C13 C14 H14 119.4 . . ?
C15 C14 C13 121.28(11) . . ?
C15 C14 H14 119.4 . . ?
C14 C15 C16 118.54(11) . . ?
C14 C15 C22 120.06(11) . . ?
C16 C15 C22 121.33(11) . . ?
O4 C16 C15 115.98(10) . . ?
O4 C16 C17 123.64(11) . . ?
C15 C16 C17 120.37(11) . . ?
C12 C17 C16 121.10(11) . . ?
C12 C17 H17 119.4 . . ?
C16 C17 H17 119.4 . . ?
O3 C18 H18A 110.3 . . ?
O3 C18 H18B 110.3 . . ?
O3 C18 C19 107.18(10) . . ?
H18A C18 H18B 108.5 . . ?
C19 C18 H18A 110.3 . . ?
C19 C18 H18B 110.3 . . ?
C18 C19 H19A 109.5 . . ?
C18 C19 H19B 109.5 . . ?
C18 C19 H19C 109.5 . . ?
H19A C19 H19B 109.5 . . ?
H19A C19 H19C 109.5 . . ?
H19B C19 H19C 109.5 . . ?
O4 C20 H20A 110.4 . . ?
O4 C20 H20B 110.4 . . ?
O4 C20 C21 106.84(12) . . ?
H20A C20 H20B 108.6 . . ?
C21 C20 H20A 110.4 . . ?
C21 C20 H20B 110.4 . . ?
C20 C21 H21A 109.5 . . ?
C20 C21 H21B 109.5 . . ?
C20 C21 H21C 109.5 . . ?
H21A C21 H21B 109.5 . . ?
H21A C21 H21C 109.5 . . ?
H21B C21 H21C 109.5 . . ?
C15 C22 H22A 109.7 . . ?
C15 C22 H22B 109.7 . . ?
H22A C22 H22B 108.2 . . ?
C23 C22 C15 109.70(10) . . ?
C23 C22 H22A 109.7 . . ?
C23 C22 H22B 109.7 . . ?
C24 C23 C22 121.06(12) . . ?
C28 C23 C22 120.23(12) . . ?
C28 C23 C24 118.63(12) . . ?
O5 C24 C23 115.99(12) . . ?
O5 C24 C25 123.82(13) . . ?
C23 C24 C25 120.16(13) . . ?
C24 C25 H25 119.4 . . ?
C26 C25 C24 121.28(13) . . ?
C26 C25 H25 119.4 . . ?
C25 C26 C27 118.55(12) . . ?
C25 C26 C33 120.95(13) . . ?
C27 C26 C33 120.50(12) . . ?
O6 C27 C26 116.56(11) . . ?
O6 C27 C28 123.40(12) . . ?
C28 C27 C26 120.04(12) . . ?
C23 C28 C27 121.32(13) . . ?
C23 C28 H28 119.3 . . ?
C27 C28 H28 119.3 . . ?
O5 C29 H29A 110.1 . . ?
O5 C29 H29B 110.1 . . ?
O5 C29 C30 108.22(14) . . ?
H29A C29 H29B 108.4 . . ?
C30 C29 H29A 110.1 . . ?
C30 C29 H29B 110.1 . . ?
C29 C30 H30A 109.5 . . ?
C29 C30 H30B 109.5 . . ?
C29 C30 H30C 109.5 . . ?
H30A C30 H30B 109.5 . . ?
H30A C30 H30C 109.5 . . ?
H30B C30 H30C 109.5 . . ?
O6 C31 H31A 110.2 . . ?
O6 C31 H31B 110.2 . . ?
O6 C31 C32 107.71(11) . . ?
H31A C31 H31B 108.5 . . ?
C32 C31 H31A 110.2 . . ?
C32 C31 H31B 110.2 . . ?
C31 C32 H32A 109.5 . . ?
C31 C32 H32B 109.5 . . ?
C31 C32 H32C 109.5 . . ?
H32A C32 H32B 109.5 . . ?
H32A C32 H32C 109.5 . . ?
H32B C32 H32C 109.5 . . ?
C26 C33 H33A 109.2 . . ?
C26 C33 H33B 109.2 . . ?
H33A C33 H33B 107.9 . . ?
C34 C33 C26 111.91(10) . . ?
C34 C33 H33A 109.2 . . ?
C34 C33 H33B 109.2 . . ?
C35 C34 C33 121.04(12) . . ?
C39 C34 C33 120.92(13) . . ?
C39 C34 C35 118.01(12) . . ?
O7 C35 C34 116.36(11) . . ?
O7 C35 C36 123.00(13) . . ?
C36 C35 C34 120.64(13) . . ?
C35 C36 H36 119.5 . . ?
C35 C36 C37 120.92(13) . . ?
C37 C36 H36 119.5 . . ?
C36 C37 C44 120.31(13) . . ?
C38 C37 C36 118.53(12) . . ?
C38 C37 C44 121.15(12) . . ?
C37 C38 O8 119.25(11) . . ?
C37 C38 C39 120.61(13) . . ?
C39 C38 O8 120.10(13) . . ?
C34 C39 C38 121.27(13) . . ?
C34 C39 H39 119.4 . . ?
C38 C39 H39 119.4 . . ?
O7 C40 H40A 110.1 . . ?
O7 C40 H40B 110.1 . . ?
O7 C40 C41 107.96(12) . . ?
H40A C40 H40B 108.4 . . ?
C41 C40 H40A 110.1 . . ?
C41 C40 H40B 110.1 . . ?
C40 C41 H41A 109.5 . . ?
C40 C41 H41B 109.5 . . ?
C40 C41 H41C 109.5 . . ?
H41A C41 H41B 109.5 . . ?
H41A C41 H41C 109.5 . . ?
H41B C41 H41C 109.5 . . ?
O8 C42 H42A 109.9 . . ?
O8 C42 H42B 109.9 . . ?
O8 C42 C43 109.00(14) . . ?
H42A C42 H42B 108.3 . . ?
C43 C42 H42A 109.9 . . ?
C43 C42 H42B 109.9 . . ?
C42 C43 H43A 109.5 . . ?
C42 C43 H43B 109.5 . . ?
C42 C43 H43C 109.5 . . ?
H43A C43 H43B 109.5 . . ?
H43A C43 H43C 109.5 . . ?
H43B C43 H43C 109.5 . . ?
C37 C44 H44A 109.0 . . ?
C37 C44 H44B 109.0 . . ?
C37 C44 C45 112.73(10) . . ?
H44A C44 H44B 107.8 . . ?
C45 C44 H44A 109.0 . . ?
C45 C44 H44B 109.0 . . ?
C46 C45 C44 120.91(12) . . ?
C50 C45 C44 120.80(12) . . ?
C50 C45 C46 118.29(11) . . ?
O9 C46 C45 116.38(11) . . ?
O9 C46 C47 123.39(12) . . ?
C47 C46 C45 120.23(12) . . ?
C46 C47 H47 119.4 . . ?
C48 C47 C46 121.25(12) . . ?
C48 C47 H47 119.4 . . ?
C47 C48 C55 119.17(11) . . ?
C49 C48 C47 118.66(11) . . ?
C49 C48 C55 122.08(11) . . ?
O10 C49 C48 116.78(11) . . ?
O10 C49 C50 123.26(11) . . ?
C48 C49 C50 119.95(11) . . ?
C45 C50 C49 121.61(12) . . ?
C45 C50 H50 119.2 . . ?
C49 C50 H50 119.2 . . ?
O9 C51 H51A 110.3 . . ?
O9 C51 H51B 110.3 . . ?
O9 C51 C52 106.96(13) . . ?
H51A C51 H51B 108.6 . . ?
C52 C51 H51A 110.3 . . ?
C52 C51 H51B 110.3 . . ?
C51 C52 H52A 109.5 . . ?
C51 C52 H52B 109.5 . . ?
C51 C52 H52C 109.5 . . ?
H52A C52 H52B 109.5 . . ?
H52A C52 H52C 109.5 . . ?
H52B C52 H52C 109.5 . . ?
O10 C53 H53A 109.1 . . ?
O10 C53 H53B 109.1 . . ?
O10 C53 C54 112.64(11) . . ?
H53A C53 H53B 107.8 . . ?
C54 C53 H53A 109.1 . . ?
C54 C53 H53B 109.1 . . ?
C53 C54 H54A 109.5 . . ?
C53 C54 H54B 109.5 . . ?
C53 C54 H54C 109.5 . . ?
H54A C54 H54B 109.5 . . ?
H54A C54 H54C 109.5 . . ?
H54B C54 H54C 109.5 . . ?
C1 C55 C48 110.20(9) . . ?
C1 C55 H55A 109.6 . . ?
C1 C55 H55B 109.6 . . ?
C48 C55 H55A 109.6 . . ?
C48 C55 H55B 109.6 . . ?
H55A C55 H55B 108.1 . . ?
C61 N1 C56 177.92(17) . . ?
N1 C56 H56A 108.5 . . ?
N1 C56 H56B 108.5 . . ?
N1 C56 C57 115.28(12) . . ?
H56A C56 H56B 107.5 . . ?
C57 C56 H56A 108.5 . . ?
C57 C56 H56B 108.5 . . ?
C56 C57 H57A 109.4 . . ?
C56 C57 H57B 109.3 . . ?
C56 C57 C58 111.39(11) . . ?
H57A C57 H57B 108.0 . . ?
C58 C57 H57A 109.4 . . ?
C58 C57 H57B 109.3 . . ?
C57 C58 H58A 108.3 . . ?
C57 C58 H58B 108.3 . . ?
C57 C58 C59 115.80(12) . . ?
H58A C58 H58B 107.4 . . ?
C59 C58 H58A 108.3 . . ?
C59 C58 H58B 108.3 . . ?
C58 C59 H59A 108.7 . . ?
C58 C59 H59B 108.7 . . ?
H59A C59 H59B 107.6 . . ?
C60 C59 C58 114.34(12) . . ?
C60 C59 H59A 108.7 . . ?
C60 C59 H59B 108.7 . . ?
C59 C60 C60 115.31(16) . 2_666 ?
C59 C60 H60A 108.4 . . ?
C59 C60 H60B 108.4 . . ?
C60 C60 H60A 108.4 2_666 . ?
C60 C60 H60B 108.4 2_666 . ?
H60A C60 H60B 107.5 . . ?

loop_
_geom_bond_atom_site_label_1
_geom_bond_atom_site_label_2
_geom_bond_distance
_geom_bond_site_symmetry_2
_geom_bond_publ_flag
O1 C2 1.3803(14) . ?
O1 C7 1.4272(15) . ?
O2 C5 1.3776(14) . ?
O2 C9 1.4287(14) . ?
O3 C13 1.3727(14) . ?
O3 C18 1.4286(14) . ?
O4 C16 1.3817(15) . ?
O4 C20 1.4116(16) . ?
O5 C24 1.3822(17) . ?
O5 C29 1.3962(19) . ?
O6 C27 1.3785(16) . ?
O6 C31 1.4227(17) . ?
O7 C35 1.3786(16) . ?
O7 C40 1.4254(18) . ?
O8 C38 1.3923(16) . ?
O8 C42 1.4204(18) . ?
O9 C46 1.3743(15) . ?
O9 C51 1.4232(18) . ?
O10 C49 1.3842(15) . ?
O10 C53 1.4297(16) . ?
C1 C2 1.3941(17) . ?
C1 C6 1.3903(17) . ?
C1 C55 1.5159(16) . ?
C2 C3 1.3943(17) . ?
C3 H3 0.9300 . ?
C3 C4 1.3873(17) . ?
C4 C5 1.3970(16) . ?
C4 C11 1.5207(16) . ?
C5 C6 1.3913(17) . ?
C6 H6 0.9300 . ?
C7 H7A 0.9700 . ?
C7 H7B 0.9700 . ?
C7 C8 1.5091(19) . ?
C8 H8A 0.9600 . ?
C8 H8B 0.9600 . ?
C8 H8C 0.9600 . ?
C9 H9A 0.9700 . ?
C9 H9B 0.9700 . ?
C9 C10 1.5022(18) . ?
C10 H10A 0.9600 . ?
C10 H10B 0.9600 . ?
C10 H10C 0.9600 . ?
C11 H11A 0.9700 . ?
C11 H11B 0.9700 . ?
C11 C12 1.5172(15) . ?
C12 C13 1.3943(16) . ?
C12 C17 1.3889(17) . ?
C13 C14 1.3944(16) . ?
C14 H14 0.9300 . ?
C14 C15 1.3879(17) . ?
C15 C16 1.3900(17) . ?
C15 C22 1.5165(16) . ?
C16 C17 1.3945(17) . ?
C17 H17 0.9300 . ?
C18 H18A 0.9700 . ?
C18 H18B 0.9700 . ?
C18 C19 1.4944(19) . ?
C19 H19A 0.9600 . ?
C19 H19B 0.9600 . ?
C19 H19C 0.9600 . ?
C20 H20A 0.9700 . ?
C20 H20B 0.9700 . ?
C20 C21 1.507(2) . ?
C21 H21A 0.9600 . ?
C21 H21B 0.9600 . ?
C21 H21C 0.9600 . ?
C22 H22A 0.9700 . ?
C22 H22B 0.9700 . ?
C22 C23 1.5163(17) . ?
C23 C24 1.3886(19) . ?
C23 C28 1.3869(18) . ?
C24 C25 1.3950(19) . ?
C25 H25 0.9300 . ?
C25 C26 1.386(2) . ?
C26 C27 1.3944(19) . ?
C26 C33 1.5208(17) . ?
C27 C28 1.3930(18) . ?
C28 H28 0.9300 . ?
C29 H29A 0.9700 . ?
C29 H29B 0.9700 . ?
C29 C30 1.498(2) . ?
C30 H30A 0.9600 . ?
C30 H30B 0.9600 . ?
C30 H30C 0.9600 . ?
C31 H31A 0.9700 . ?
C31 H31B 0.9700 . ?
C31 C32 1.501(2) . ?
C32 H32A 0.9600 . ?
C32 H32B 0.9600 . ?
C32 H32C 0.9600 . ?
C33 H33A 0.9700 . ?
C33 H33B 0.9700 . ?
C33 C34 1.5169(18) . ?
C34 C35 1.401(2) . ?
C34 C39 1.3879(19) . ?
C35 C36 1.3882(18) . ?
C36 H36 0.9300 . ?
C36 C37 1.3937(19) . ?
C37 C38 1.385(2) . ?
C37 C44 1.5149(17) . ?
C38 C39 1.3921(18) . ?
C39 H39 0.9300 . ?
C40 H40A 0.9700 . ?
C40 H40B 0.9700 . ?
C40 C41 1.505(2) . ?
C41 H41A 0.9600 . ?
C41 H41B 0.9600 . ?
C41 H41C 0.9600 . ?
C42 H42A 0.9700 . ?
C42 H42B 0.9700 . ?
C42 C43 1.489(2) . ?
C43 H43A 0.9600 . ?
C43 H43B 0.9600 . ?
C43 H43C 0.9600 . ?
C44 H44A 0.9700 . ?
C44 H44B 0.9700 . ?
C44 C45 1.5185(17) . ?
C45 C46 1.3962(19) . ?
C45 C50 1.3838(18) . ?
C46 C47 1.3910(17) . ?
C47 H47 0.9300 . ?
C47 C48 1.3895(17) . ?
C48 C49 1.3890(17) . ?
C48 C55 1.5192(16) . ?
C49 C50 1.3961(17) . ?
C50 H50 0.9300 . ?
C51 H51A 0.9700 . ?
C51 H51B 0.9700 . ?
C51 C52 1.503(2) . ?
C52 H52A 0.9600 . ?
C52 H52B 0.9600 . ?
C52 H52C 0.9600 . ?
C53 H53A 0.9700 . ?
C53 H53B 0.9700 . ?
C53 C54 1.509(2) . ?
C54 H54A 0.9600 . ?
C54 H54B 0.9600 . ?
C54 H54C 0.9600 . ?
C55 H55A 0.9700 . ?
C55 H55B 0.9700 . ?
N1 C56 1.4239(19) . ?
N1 C61 1.142(2) . ?
C56 H56A 0.9700 . ?
C56 H56B 0.9700 . ?
C56 C57 1.4930(19) . ?
C57 H57A 0.9700 . ?
C57 H57B 0.9700 . ?
C57 C58 1.510(2) . ?
C58 H58A 0.9700 . ?
C58 H58B 0.9700 . ?
C58 C59 1.5171(19) . ?
C59 H59A 0.9700 . ?
C59 H59B 0.9700 . ?
C59 C60 1.515(2) . ?
C60 C60 1.521(3) 2_666 ?
C60 H60A 0.9700 . ?
C60 H60B 0.9700 . ?

loop_
_geom_torsion_atom_site_label_1
_geom_torsion_atom_site_label_2
_geom_torsion_atom_site_label_3
_geom_torsion_atom_site_label_4
_geom_torsion
_geom_torsion_site_symmetry_1
_geom_torsion_site_symmetry_2
_geom_torsion_site_symmetry_3
_geom_torsion_site_symmetry_4
_geom_torsion_publ_flag
O1 C2 C3 C4 178.88(10) . . . . ?
O2 C5 C6 C1 -179.85(10) . . . . ?
O3 C13 C14 C15 179.86(10) . . . . ?
O4 C16 C17 C12 -179.17(11) . . . . ?
O5 C24 C25 C26 179.00(12) . . . . ?
O6 C27 C28 C23 -179.12(11) . . . . ?
O7 C35 C36 C37 178.80(12) . . . . ?
O8 C38 C39 C34 -177.69(11) . . . . ?
O9 C46 C47 C48 -179.65(11) . . . . ?
O10 C49 C50 C45 -177.86(11) . . . . ?
C1 C2 C3 C4 0.08(17) . . . . ?
C2 O1 C7 C8 173.72(11) . . . . ?
C2 C1 C6 C5 -0.80(17) . . . . ?
C2 C1 C55 C48 90.43(13) . . . . ?
C2 C3 C4 C5 -0.44(16) . . . . ?
C2 C3 C4 C11 179.93(10) . . . . ?
C3 C4 C5 O2 -179.55(9) . . . . ?
C3 C4 C5 C6 0.18(16) . . . . ?
C3 C4 C11 C12 -96.55(13) . . . . ?
C4 C5 C6 C1 0.45(17) . . . . ?
C4 C11 C12 C13 84.92(13) . . . . ?
C4 C11 C12 C17 -94.32(13) . . . . ?
C5 O2 C9 C10 179.37(9) . . . . ?
C5 C4 C11 C12 83.83(13) . . . . ?
C6 C1 C2 O1 -178.35(9) . . . . ?
C6 C1 C2 C3 0.53(17) . . . . ?
C6 C1 C55 C48 -85.30(13) . . . . ?
C7 O1 C2 C1 -162.36(11) . . . . ?
C7 O1 C2 C3 18.79(17) . . . . ?
C9 O2 C5 C4 172.86(9) . . . . ?
C9 O2 C5 C6 -6.86(16) . . . . ?
C11 C4 C5 O2 0.07(15) . . . . ?
C11 C4 C5 C6 179.80(10) . . . . ?
C11 C12 C13 O3 1.06(15) . . . . ?
C11 C12 C13 C14 179.82(10) . . . . ?
C11 C12 C17 C16 178.75(10) . . . . ?
C12 C13 C14 C15 1.20(17) . . . . ?
C13 O3 C18 C19 178.96(11) . . . . ?
C13 C12 C17 C16 -0.51(17) . . . . ?
C13 C14 C15 C16 -0.01(17) . . . . ?
C13 C14 C15 C22 177.09(10) . . . . ?
C14 C15 C16 O4 179.39(10) . . . . ?
C14 C15 C16 C17 -1.43(17) . . . . ?
C14 C15 C22 C23 -83.20(14) . . . . ?
C15 C16 C17 C12 1.71(18) . . . . ?
C15 C22 C23 C24 93.53(14) . . . . ?
C15 C22 C23 C28 -83.21(14) . . . . ?
C16 O4 C20 C21 175.33(12) . . . . ?
C16 C15 C22 C23 93.81(14) . . . . ?
C17 C12 C13 O3 -179.69(10) . . . . ?
C17 C12 C13 C14 -0.93(16) . . . . ?
C18 O3 C13 C12 -173.13(10) . . . . ?
C18 O3 C13 C14 8.16(16) . . . . ?
C20 O4 C16 C15 -170.22(11) . . . . ?
C20 O4 C16 C17 10.63(18) . . . . ?
C22 C15 C16 O4 2.33(16) . . . . ?
C22 C15 C16 C17 -178.49(11) . . . . ?
C22 C23 C24 O5 4.61(17) . . . . ?
C22 C23 C24 C25 -177.21(11) . . . . ?
C22 C23 C28 C27 176.02(11) . . . . ?
C23 C24 C25 C26 0.97(19) . . . . ?
C24 O5 C29 C30 177.65(13) . . . . ?
C24 C23 C28 C27 -0.79(18) . . . . ?
C24 C25 C26 C27 -0.29(19) . . . . ?
C24 C25 C26 C33 178.69(11) . . . . ?
C25 C26 C27 O6 179.65(10) . . . . ?
C25 C26 C27 C28 -0.91(18) . . . . ?
C25 C26 C33 C34 -91.76(15) . . . . ?
C26 C27 C28 C23 1.48(18) . . . . ?
C26 C33 C34 C35 83.56(15) . . . . ?
C26 C33 C34 C39 -94.40(15) . . . . ?
C27 O6 C31 C32 176.37(11) . . . . ?
C27 C26 C33 C34 87.20(15) . . . . ?
C28 C23 C24 O5 -178.60(11) . . . . ?
C28 C23 C24 C25 -0.42(18) . . . . ?
C29 O5 C24 C23 -160.77(13) . . . . ?
C29 O5 C24 C25 21.1(2) . . . . ?
C31 O6 C27 C26 -177.17(10) . . . . ?
C31 O6 C27 C28 3.41(17) . . . . ?
C33 C26 C27 O6 0.66(17) . . . . ?
C33 C26 C27 C28 -179.90(11) . . . . ?
C33 C34 C35 O7 4.06(18) . . . . ?
C33 C34 C35 C36 -176.51(12) . . . . ?
C33 C34 C39 C38 176.75(11) . . . . ?
C34 C35 C36 C37 -0.60(19) . . . . ?
C35 O7 C40 C41 178.62(12) . . . . ?
C35 C34 C39 C38 -1.26(18) . . . . ?
C35 C36 C37 C38 -0.58(19) . . . . ?
C35 C36 C37 C44 178.24(11) . . . . ?
C36 C37 C38 O8 178.64(11) . . . . ?
C36 C37 C38 C39 0.83(18) . . . . ?
C36 C37 C44 C45 -90.01(15) . . . . ?
C37 C38 C39 C34 0.11(19) . . . . ?
C37 C44 C45 C46 86.28(15) . . . . ?
C37 C44 C45 C50 -93.10(15) . . . . ?
C38 O8 C42 C43 -168.06(13) . . . . ?
C38 C37 C44 C45 88.78(15) . . . . ?
C39 C34 C35 O7 -177.93(11) . . . . ?
C39 C34 C35 C36 1.50(19) . . . . ?
C40 O7 C35 C34 179.43(12) . . . . ?
C40 O7 C35 C36 0.01(19) . . . . ?
C42 O8 C38 C37 103.86(14) . . . . ?
C42 O8 C38 C39 -78.31(15) . . . . ?
C44 C37 C38 O8 -0.17(17) . . . . ?
C44 C37 C38 C39 -177.98(11) . . . . ?
C44 C45 C46 O9 0.46(17) . . . . ?
C44 C45 C46 C47 -179.86(11) . . . . ?
C44 C45 C50 C49 179.19(11) . . . . ?
C45 C46 C47 C48 0.69(18) . . . . ?
C46 O9 C51 C52 -179.93(12) . . . . ?
C46 C45 C50 C49 -0.21(18) . . . . ?
C46 C47 C48 C49 -0.23(18) . . . . ?
C46 C47 C48 C55 176.37(11) . . . . ?
C47 C48 C49 O10 178.18(10) . . . . ?
C47 C48 C49 C50 -0.43(17) . . . . ?
C47 C48 C55 C1 -78.75(13) . . . . ?
C48 C49 C50 C45 0.66(18) . . . . ?
C49 O10 C53 C54 -65.38(15) . . . . ?
C49 C48 C55 C1 97.73(13) . . . . ?
C50 C45 C46 O9 179.86(10) . . . . ?
C50 C45 C46 C47 -0.46(18) . . . . ?
C51 O9 C46 C45 179.23(11) . . . . ?
C51 O9 C46 C47 -0.44(18) . . . . ?
C53 O10 C49 C48 158.30(11) . . . . ?
C53 O10 C49 C50 -23.14(17) . . . . ?
C55 C1 C2 O1 5.85(16) . . . . ?
C55 C1 C2 C3 -175.26(10) . . . . ?
C55 C1 C6 C5 175.06(10) . . . . ?
C55 C48 C49 O10 1.68(17) . . . . ?
C55 C48 C49 C50 -176.93(11) . . . . ?
N1 C56 C57 C58 -179.86(13) . . . . ?
C56 C57 C58 C59 -177.22(12) . . . . ?
C57 C58 C59 C60 177.53(12) . . . . ?
C58 C59 C60 C60 -178.78(14) . . . 2_666 ?

loop_
_exptl_oxdiff_crystal_face_indexfrac_h
_exptl_oxdiff_crystal_face_indexfrac_k
_exptl_oxdiff_crystal_face_indexfrac_l
_exptl_oxdiff_crystal_face_x
_exptl_oxdiff_crystal_face_y
_exptl_oxdiff_crystal_face_z
-2.0019 -4.9989 2.0050 -0.0292 0.4813 -0.3593
-5.0011 -2.9941 4.0011 0.0414 0.7803 0.0253
-4.9989 3.0096 4.9935 -0.0113 0.6130 0.6502
0.0004 1.0004 -0.0012 0.0040 -0.0381 0.0999
4.0018 4.9966 -3.0041 -0.0381 -0.7110 0.2446
1.9982 -5.0055 -1.9928 -0.0106 -0.1005 -0.6397
1.9985 -2.9973 5.0032 -0.5386 0.2516 -0.2613
-0.0008 -3.0066 -4.9952 0.3709 -0.1917 -0.4273
-0.9997 -0.0046 -4.9992 0.4548 -0.2216 -0.0830
-1.9989 1.9969 -5.0020 0.5346 -0.2135 0.1614
-0.9983 5.0070 3.9927 -0.2145 0.1386 0.6461
0.9997 0.0046 4.9992 -0.4548 0.2216 0.0830
2.0000 1.0045 4.9983 -0.5227 0.0993 0.1383
4.9998 1.0026 4.9993 -0.7385 -0.1535 0.0045
1.0016 5.0048 2.9936 -0.2817 -0.0911 0.5314
-4.9992 0.9993 -4.0020 0.6698 0.1385 0.2208
3.0009 1.9938 -5.0003 0.1751 -0.6348 -0.0615
3.0005 0.9934 -4.9991 0.1711 -0.5967 -0.1614
2.9996 0.0034 4.9999 -0.5986 0.0531 -0.0062
3.9992 -0.9976 5.0014 -0.6745 0.0069 -0.1507
5.0005 1.9968 -1.0005 -0.2751 -0.5586 -0.0487
4.9998 -0.0041 -0.9981 -0.2830 -0.4825 -0.2485

loop_
_smtbx_masks_void_nr
_smtbx_masks_void_average_x
_smtbx_masks_void_average_y
_smtbx_masks_void_average_z
_smtbx_masks_void_volume
_smtbx_masks_void_count_electrons
_smtbx_masks_void_content
1 0.000 0.000 0.000 94.2 19.1 '2 H2O'
2 -0.075 0.344 0.721 15.6 0.7 ?
3 0.075 0.656 0.279 15.6 0.7 ?
